data_1571391
loop_
_publ_author_name
'Stumbo, Emily E.'
'Hodge, Emarald K.'
'Williams, Matthew'
'Thornton, Diana A.'
'McMillen, Colin D.'
'Pienkos, Jared A.'

_publ_section_title
;
 Synthesis and Crystallographic Characterization of Heteroleptic Ir(III)
 Complexes Containing the N-oxide Functional Group and Crystallographic
 Characterization of Ir(III) N-oxide Precursors
;
_journal_issue 3
_journal_name_full Crystals
_journal_page_first 281
_journal_paper_doi 10.3390/cryst14030281
_journal_volume 14
_journal_year 2024
_chemical_formula_sum 'C32.5 H24 Cl F10 Ir N6 O0.5 P'
_chemical_formula_weight 955.20
_space_group_crystal_system triclinic
_space_group_IT_number 2
_space_group_name_Hall '-P 1'
_space_group_name_H-M_alt 'P -1'
_atom_sites_solution_hydrogens geom
_atom_sites_solution_primary dual
_atom_sites_solution_secondary difmap
_audit_creation_method SHELXL-2016/6
_cell_angle_alpha 72.193(2)
_cell_angle_beta 89.145(2)
_cell_angle_gamma 89.584(2)
_cell_formula_units_Z 4
_cell_length_a 13.8002(6)
_cell_length_b 14.3504(6)
_cell_length_c 17.3147(8)
_cell_measurement_reflns_used 9109
_cell_measurement_temperature 100(2)
_cell_measurement_theta_max 27.51
_cell_measurement_theta_min 2.46
_cell_volume 3264.3(3)
_computing_cell_refinement 'Bruker SAINT'
_computing_data_collection 'Bruker APEX3'
_computing_data_reduction 'Bruker SAINT'
_computing_molecular_graphics 'Bruker SHELXTL'
_computing_publication_material 'Bruker SHELXTL'
_computing_structure_refinement 'SHELXL-2016/6 (Sheldrick, 2016)'
_computing_structure_solution 'SHELXT 2014/5 (Sheldrick, 2014)'
_diffrn_ambient_temperature 100(2)
_diffrn_measured_fraction_theta_full 0.998
_diffrn_measured_fraction_theta_max 0.998
_diffrn_measurement_device_type 'Bruker D8 Venture Photon 2'
_diffrn_measurement_method '\f and \w scans'
_diffrn_radiation_type MoK\a
_diffrn_radiation_wavelength 0.71073
_diffrn_reflns_av_R_equivalents 0.0374
_diffrn_reflns_av_unetI/netI 0.0239
_diffrn_reflns_Laue_measured_fraction_full 0.998
_diffrn_reflns_Laue_measured_fraction_max 0.998
_diffrn_reflns_limit_h_max 16
_diffrn_reflns_limit_h_min -16
_diffrn_reflns_limit_k_max 17
_diffrn_reflns_limit_k_min -17
_diffrn_reflns_limit_l_max 20
_diffrn_reflns_limit_l_min -20
_diffrn_reflns_number 68954
_diffrn_reflns_point_group_measured_fraction_full 0.998
_diffrn_reflns_point_group_measured_fraction_max 0.998
_diffrn_reflns_theta_full 25.242
_diffrn_reflns_theta_max 25.499
_diffrn_reflns_theta_min 2.095
_diffrn_source 'Incoatec I\mS'
_exptl_absorpt_coefficient_mu 4.316
_exptl_absorpt_correction_T_max 1.0000
_exptl_absorpt_correction_T_min 0.7583
_exptl_absorpt_correction_type multi-scan
_exptl_absorpt_process_details 'SADABS, Bruker'
_exptl_crystal_colour red
_exptl_crystal_density_diffrn 1.944
_exptl_crystal_description tabular
_exptl_crystal_F_000 1856
_exptl_crystal_size_max 0.201
_exptl_crystal_size_mid 0.122
_exptl_crystal_size_min 0.065
_refine_diff_density_max 2.044
_refine_diff_density_min -1.501
_refine_diff_density_rms 0.139
_refine_ls_extinction_method none
_refine_ls_goodness_of_fit_ref 1.100
_refine_ls_hydrogen_treatment constr
_refine_ls_matrix_type full
_refine_ls_number_parameters 982
_refine_ls_number_reflns 12132
_refine_ls_number_restraints 139
_refine_ls_restrained_S_all 1.105
_refine_ls_R_factor_all 0.0513
_refine_ls_R_factor_gt 0.0404
_refine_ls_shift/su_max 0.001
_refine_ls_shift/su_mean 0.000
_refine_ls_structure_factor_coef Fsqd
_refine_ls_weighting_details 'w=1/[\s^2^(Fo^2^)+(0.0188P)^2^+26.7926P] where P=(Fo^2^+2Fc^2^)/3'
_refine_ls_weighting_scheme calc
_refine_ls_wR_factor_gt 0.0839
_refine_ls_wR_factor_ref 0.0944
_reflns_Friedel_coverage 0.000
_reflns_number_gt 10275
_reflns_number_total 12132
_reflns_threshold_expression 'I > 2\s(I)'
_cod_data_source_file Ir-NO-NN-combined-CIF.cif
_cod_data_source_block 6-DCM-Et2O
_cod_original_formula_sum 'C32.50 H24 Cl F10 Ir N6 O0.50 P'
_cod_database_code 1571391
_shelx_shelxl_version_number 2016/6
_shelx_space_group_comment
;
The symmetry employed for this shelxl refinement is uniquely defined
by the following loop, which should always be used as a source of
symmetry information in preference to the above space-group names.
They are only intended as comments.
;
_shelx_estimated_absorpt_t_min 0.477
_shelx_estimated_absorpt_t_max 0.767

loop_
_space_group_symop_operation_xyz
'x, y, z'
'-x, -y, -z'

loop_
_atom_site_label
_atom_site_type_symbol
_atom_site_fract_x
_atom_site_fract_y
_atom_site_fract_z
_atom_site_U_iso_or_equiv
_atom_site_adp_type
_atom_site_occupancy
_atom_site_site_symmetry_order
_atom_site_calc_flag
_atom_site_refinement_flags_posn
_atom_site_refinement_flags_adp
_atom_site_refinement_flags_occupancy
_atom_site_disorder_assembly
_atom_site_disorder_group
Ir1 Ir 0.21846(2) 0.56825(2) 0.66180(2) 0.02996(7) Uani 1 1 d . . . . .
Ir2 Ir 0.70714(2) 0.87403(2) 0.82429(2) 0.03092(7) Uani 1 1 d . . . . .
P1 P 0.12104(16) 1.08270(15) 0.79424(12) 0.0488(5) Uani 1 1 d . . . . .
P2 P 0.60139(17) 0.32750(16) 0.69050(15) 0.0570(5) Uani 1 1 d . . . . .
F1 F 0.3023(4) 0.8374(4) 0.7984(4) 0.0770(16) Uani 1 1 d . . . . .
F2 F -0.0044(4) 0.7026(5) 0.8648(4) 0.098(2) Uani 1 1 d . . . . .
F3 F -0.0885(3) 0.6466(3) 0.4753(3) 0.0589(12) Uani 1 1 d . . . . .
F4 F 0.1643(4) 0.8677(3) 0.3858(3) 0.0706(14) Uani 1 1 d . . . . .
F5 F 0.7569(4) 0.5910(3) 0.6937(3) 0.0678(13) Uani 1 1 d . . . . .
F6 F 0.4716(4) 0.5684(4) 0.8455(4) 0.090(2) Uani 1 1 d . . . . .
F7 F 0.3901(3) 1.0726(3) 0.7108(3) 0.0574(12) Uani 1 1 d . . . . .
F8 F 0.6258(4) 1.0761(4) 0.5138(3) 0.0735(14) Uani 1 1 d . . . . .
F9 F 0.0561(7) 1.1535(5) 0.8213(5) 0.141(3) Uani 1 1 d . . . . .
F10 F 0.1867(6) 1.0055(5) 0.7716(4) 0.114(2) Uani 1 1 d . . . . .
F11 F 0.1971(4) 1.0847(5) 0.8616(4) 0.104(2) Uani 1 1 d . . . . .
F12 F 0.1691(6) 1.1707(5) 0.7289(4) 0.108(2) Uani 1 1 d . . . . .
F13 F 0.0498(5) 1.0747(5) 0.7274(3) 0.106(2) Uani 1 1 d . . . . .
F14 F 0.0661(4) 0.9947(4) 0.8601(3) 0.0708(14) Uani 1 1 d . . . . .
F15 F 0.5194(3) 0.4010(4) 0.7018(4) 0.0755(15) Uani 1 1 d . . . . .
F16 F 0.6857(4) 0.2558(4) 0.6809(4) 0.0829(17) Uani 1 1 d . . . . .
F17 F 0.6765(4) 0.4152(4) 0.6633(4) 0.0761(15) Uani 1 1 d . . . . .
F18 F 0.5735(5) 0.3462(5) 0.5989(4) 0.0964(19) Uani 1 1 d . . . . .
F19 F 0.5281(5) 0.2404(4) 0.7179(5) 0.116(3) Uani 1 1 d . . . . .
F20 F 0.6320(5) 0.3110(6) 0.7817(4) 0.113(2) Uani 1 1 d . . . . .
N1 N 0.2865(4) 0.4577(4) 0.7550(3) 0.0390(13) Uani 1 1 d . . . . .
N2 N 0.2731(4) 0.4708(4) 0.6005(3) 0.0348(12) Uani 1 1 d . . . . .
N3 N 0.0888(4) 0.4949(4) 0.6744(3) 0.0335(11) Uani 1 1 d . . . . .
N4 N 0.3385(4) 0.6561(4) 0.6463(3) 0.0337(12) Uani 1 1 d . . . . .
N5 N 0.7725(4) 0.9893(4) 0.8580(3) 0.0351(12) Uani 1 1 d . . . . .
N6 N 0.7928(4) 0.7974(4) 0.9251(3) 0.0382(12) Uani 1 1 d . . . . .
N7 N 0.8184(4) 0.8517(4) 0.7523(3) 0.0383(12) Uani 1 1 d . . . . .
N8 N 0.5844(4) 0.8961(4) 0.8850(3) 0.0358(12) Uani 1 1 d . . . . .
C1 C 0.3021(5) 0.4588(6) 0.8303(4) 0.0448(17) Uani 1 1 d . . . . .
H1 H 0.286578 0.515306 0.845629 0.054 Uiso 1 1 calc R U . . .
C2 C 0.3416(5) 0.3759(7) 0.8869(5) 0.057(2) Uani 1 1 d . . . . .
H2 H 0.357634 0.379376 0.939147 0.069 Uiso 1 1 calc R U . . .
N13 N 0.3575(5) 0.2912(6) 0.8699(4) 0.0630(19) Uani 1 1 d . . . . .
C4 C 0.3403(6) 0.2920(6) 0.7952(5) 0.057(2) Uani 1 1 d . . . . .
H4 H 0.349889 0.233216 0.781690 0.068 Uiso 1 1 calc R U . . .
C5 C 0.3088(5) 0.3749(5) 0.7348(5) 0.0440(16) Uani 1 1 d . . . . .
C6 C 0.3032(5) 0.3835(5) 0.6495(5) 0.0438(16) Uani 1 1 d . . . . .
C7 C 0.3328(6) 0.3112(6) 0.6154(6) 0.063(2) Uani 1 1 d . . . . .
H7 H 0.350135 0.248392 0.650329 0.076 Uiso 1 1 calc R U . . .
N18 N 0.3376(6) 0.3273(5) 0.5359(5) 0.067(2) Uani 1 1 d . . . . .
C9 C 0.3113(6) 0.4135(6) 0.4901(5) 0.0536(19) Uani 1 1 d . . . . .
H9 H 0.315665 0.427190 0.432908 0.064 Uiso 1 1 calc R U . . .
C10 C 0.2775(5) 0.4856(5) 0.5205(4) 0.0398(15) Uani 1 1 d . . . . .
H10 H 0.257137 0.546551 0.484402 0.048 Uiso 1 1 calc R U . . .
C11 C 0.4140(5) 0.6529(5) 0.5975(4) 0.0373(14) Uani 1 1 d . . . . .
H11 H 0.414336 0.605164 0.569657 0.045 Uiso 1 1 calc R U . . .
C12 C 0.4913(5) 0.7166(5) 0.5863(4) 0.0452(17) Uani 1 1 d . . . . .
H12 H 0.543231 0.714200 0.550394 0.054 Uiso 1 1 calc R U . . .
C13 C 0.4911(5) 0.7833(5) 0.6284(5) 0.0499(19) Uani 1 1 d . . . . .
H13 H 0.544278 0.826643 0.622658 0.060 Uiso 1 1 calc R U . . .
C14 C 0.4159(6) 0.7882(5) 0.6780(5) 0.0480(18) Uani 1 1 d . . . . .
H14 H 0.415462 0.836093 0.705643 0.058 Uiso 1 1 calc R U . . .
C15 C 0.3386(5) 0.7224(5) 0.6884(4) 0.0415(16) Uani 1 1 d . . . . .
C16 C 0.2502(5) 0.7195(5) 0.7374(4) 0.0408(15) Uani 1 1 d . . . . .
C17 C 0.2327(6) 0.7759(6) 0.7887(6) 0.059(2) Uani 1 1 d . . . . .
C18 C 0.1493(7) 0.7715(7) 0.8321(6) 0.073(3) Uani 1 1 d . . . . .
H18 H 0.139112 0.810938 0.866674 0.088 Uiso 1 1 calc R U . . .
C19 C 0.0803(6) 0.7068(7) 0.8233(6) 0.070(3) Uani 1 1 d . . . . .
C20 C 0.0938(5) 0.6466(6) 0.7758(5) 0.0511(19) Uani 1 1 d . . . . .
H20 H 0.044658 0.601462 0.773738 0.061 Uiso 1 1 calc R U . . .
C21 C 0.1788(5) 0.6514(5) 0.7308(4) 0.0415(16) Uani 1 1 d . . . . .
C22 C 0.0673(5) 0.4136(5) 0.7349(4) 0.0411(15) Uani 1 1 d . . . . .
H22 H 0.114404 0.387346 0.775372 0.049 Uiso 1 1 calc R U . . .
C23 C -0.0211(5) 0.3662(5) 0.7408(5) 0.0492(18) Uani 1 1 d . . . . .
H23 H -0.034433 0.308497 0.784183 0.059 Uiso 1 1 calc R U . . .
C24 C -0.0886(5) 0.4050(6) 0.6823(5) 0.0511(19) Uani 1 1 d . . . . .
H24 H -0.149351 0.373638 0.684449 0.061 Uiso 1 1 calc R U . . .
C25 C -0.0683(5) 0.4892(5) 0.6206(5) 0.0456(17) Uani 1 1 d . . . . .
H25 H -0.115667 0.516191 0.580656 0.055 Uiso 1 1 calc R U . . .
C26 C 0.0211(5) 0.5354(5) 0.6161(4) 0.0355(14) Uani 1 1 d . . . . .
C27 C 0.0540(4) 0.6234(4) 0.5550(4) 0.0332(13) Uani 1 1 d . . . . .
C28 C 0.0026(5) 0.6769(5) 0.4874(4) 0.0435(16) Uani 1 1 d . . . . .
C29 C 0.0364(6) 0.7590(5) 0.4314(5) 0.0530(19) Uani 1 1 d . . . . .
H29 H -0.001801 0.794752 0.386884 0.064 Uiso 1 1 calc R U . . .
C30 C 0.1283(6) 0.7877(5) 0.4422(5) 0.0529(19) Uani 1 1 d . . . . .
C31 C 0.1847(5) 0.7401(5) 0.5072(5) 0.0435(16) Uani 1 1 d . . . . .
H31 H 0.247653 0.763448 0.512795 0.052 Uiso 1 1 calc R U . . .
C32 C 0.1477(4) 0.6569(4) 0.5649(4) 0.0325(13) Uani 1 1 d . . . . .
C33 C 0.7559(5) 1.0855(5) 0.8251(4) 0.0408(15) Uani 1 1 d . . . . .
H33 H 0.716332 1.108002 0.778599 0.049 Uiso 1 1 calc R U . . .
C34 C 0.7961(5) 1.1521(6) 0.8588(5) 0.0500(18) Uani 1 1 d . . . . .
H34 H 0.784067 1.219779 0.833716 0.060 Uiso 1 1 calc R U . . .
N35 N 0.8508(5) 1.1257(5) 0.9248(4) 0.0539(16) Uani 1 1 d . . . . .
C36 C 0.8673(5) 1.0302(6) 0.9561(5) 0.0494(18) Uani 1 1 d . . . . .
H36 H 0.906387 1.008535 1.002959 0.059 Uiso 1 1 calc R U . . .
C37 C 0.8304(5) 0.9604(5) 0.9237(4) 0.0389(15) Uani 1 1 d . . . . .
C38 C 0.8468(4) 0.8549(5) 0.9573(4) 0.0374(15) Uani 1 1 d . . . . .
C39 C 0.9135(6) 0.8111(7) 1.0174(5) 0.056(2) Uani 1 1 d . . . . .
H39 H 0.952544 0.852092 1.037970 0.067 Uiso 1 1 calc R U . . .
N40 N 0.9249(5) 0.7151(5) 1.0472(4) 0.0592(18) Uani 1 1 d . . . . .
C41 C 0.8713(5) 0.6607(6) 1.0158(5) 0.0533(19) Uani 1 1 d . . . . .
H41 H 0.877630 0.591535 1.035762 0.064 Uiso 1 1 calc R U . . .
C42 C 0.8053(5) 0.7013(5) 0.9542(4) 0.0401(15) Uani 1 1 d . . . . .
H42 H 0.768751 0.659400 0.932744 0.048 Uiso 1 1 calc R U . . .
C43 C 0.8959(5) 0.9098(5) 0.7300(5) 0.0485(18) Uani 1 1 d . . . . .
H43 H 0.902099 0.963649 0.750693 0.058 Uiso 1 1 calc R U . . .
C44 C 0.9665(7) 0.8950(6) 0.6789(6) 0.068(3) Uani 1 1 d . . . . .
H44 H 1.021005 0.937180 0.664854 0.082 Uiso 1 1 calc R U . . .
C45 C 0.9571(7) 0.8180(7) 0.6480(6) 0.070(3) Uani 1 1 d . . . . .
H45 H 1.004687 0.807191 0.611454 0.084 Uiso 1 1 calc R U . . .
C46 C 0.8790(6) 0.7568(6) 0.6702(5) 0.054(2) Uani 1 1 d . . . . .
H46 H 0.872288 0.703317 0.649213 0.065 Uiso 1 1 calc R U . . .
C47 C 0.8097(5) 0.7733(5) 0.7235(4) 0.0428(16) Uani 1 1 d . . . . .
C48 C 0.7215(5) 0.7165(5) 0.7528(4) 0.0420(16) Uani 1 1 d . . . . .
C49 C 0.6968(6) 0.6295(5) 0.7390(5) 0.0503(19) Uani 1 1 d . . . . .
C50 C 0.6143(7) 0.5781(6) 0.7689(6) 0.063(2) Uani 1 1 d . . . . .
H50 H 0.599039 0.518979 0.757989 0.076 Uiso 1 1 calc R U . . .
C51 C 0.5550(6) 0.6167(6) 0.8155(6) 0.061(2) Uani 1 1 d . . . . .
C52 C 0.5738(5) 0.7030(5) 0.8323(5) 0.0463(17) Uani 1 1 d . . . . .
H52 H 0.529806 0.727332 0.864265 0.056 Uiso 1 1 calc R U . . .
C53 C 0.6587(5) 0.7532(5) 0.8015(4) 0.0399(15) Uani 1 1 d . . . . .
C54 C 0.5709(5) 0.8578(5) 0.9658(4) 0.0387(15) Uani 1 1 d . . . . .
H54 H 0.622061 0.821235 0.997326 0.046 Uiso 1 1 calc R U . . .
C55 C 0.4855(5) 0.8696(5) 1.0045(5) 0.0466(17) Uani 1 1 d . . . . .
H55 H 0.478180 0.842583 1.061677 0.056 Uiso 1 1 calc R U . . .
C56 C 0.4107(5) 0.9218(6) 0.9577(5) 0.0477(17) Uani 1 1 d . . . . .
H56 H 0.350711 0.929958 0.982466 0.057 Uiso 1 1 calc R U . . .
C57 C 0.4239(5) 0.9619(5) 0.8753(5) 0.0436(16) Uani 1 1 d . . . . .
H57 H 0.373343 0.998740 0.843199 0.052 Uiso 1 1 calc R U . . .
C58 C 0.5113(5) 0.9485(4) 0.8388(4) 0.0372(14) Uani 1 1 d . . . . .
C59 C 0.5367(5) 0.9842(4) 0.7527(4) 0.0369(15) Uani 1 1 d . . . . .
C60 C 0.4784(5) 1.0428(5) 0.6914(5) 0.0434(16) Uani 1 1 d . . . . .
C61 C 0.5057(6) 1.0741(5) 0.6113(5) 0.053(2) Uani 1 1 d . . . . .
H61 H 0.464554 1.113733 0.570683 0.064 Uiso 1 1 calc R U . . .
C62 C 0.5950(6) 1.0452(5) 0.5930(4) 0.0517(19) Uani 1 1 d . . . . .
C63 C 0.6578(5) 0.9878(5) 0.6490(4) 0.0433(16) Uani 1 1 d . . . . .
H63 H 0.719366 0.969959 0.632571 0.052 Uiso 1 1 calc R U . . .
C64 C 0.6290(5) 0.9566(4) 0.7305(4) 0.0343(14) Uani 1 1 d . . . . .
C65 C 0.7749(8) 0.9862(11) 0.4174(7) 0.139(7) Uani 1 1 d D . . . .
H65A H 0.802981 0.983753 0.365094 0.166 Uiso 1 1 calc R U . . .
H65B H 0.718029 1.030594 0.406374 0.166 Uiso 1 1 calc R U . . .
Cl66 Cl 0.7406(3) 0.8639(2) 0.4814(3) 0.1213(13) Uani 1 1 d D . . . .
Cl67 Cl 0.8599(4) 1.0250(4) 0.4728(3) 0.183(3) Uani 1 1 d D . . . .
C68 C -0.123(2) 0.478(3) 0.8963(19) 0.088(5) Uani 0.5 1 d D U P A 1
H68A H -0.064507 0.450644 0.878896 0.131 Uiso 0.5 1 calc R U P A 1
H68B H -0.174833 0.481899 0.857577 0.131 Uiso 0.5 1 calc R U P A 1
H68C H -0.108776 0.544313 0.898689 0.131 Uiso 0.5 1 calc R U P A 1
C69 C -0.1540(16) 0.4153(17) 0.9780(14) 0.101(3) Uani 0.5 1 d D U P A 1
H69A H -0.168174 0.348374 0.976386 0.121 Uiso 0.5 1 calc R U P A 1
H69B H -0.101865 0.411026 1.017655 0.121 Uiso 0.5 1 calc R U P A 1
O70 O -0.2409(12) 0.4590(13) 1.0018(11) 0.107(3) Uani 0.5 1 d D U P A 1
C71 C -0.3059(17) 0.3842(18) 1.0076(17) 0.105(3) Uani 0.5 1 d D U P A 1
H71A H -0.320266 0.356504 1.066355 0.126 Uiso 0.5 1 calc R U P A 1
H71B H -0.267699 0.333518 0.992580 0.126 Uiso 0.5 1 calc R U P A 1
C72 C -0.3969(18) 0.386(2) 0.9693(19) 0.124(5) Uani 0.5 1 d D U P A 1
H72A H -0.425098 0.320707 0.986203 0.186 Uiso 0.5 1 calc R U P A 1
H72B H -0.440710 0.431742 0.985029 0.186 Uiso 0.5 1 calc R U P A 1
H72C H -0.387434 0.408446 0.910259 0.186 Uiso 0.5 1 calc R U P A 1
C68B C -0.102(2) 0.487(2) 0.898(2) 0.075(4) Uani 0.5 1 d D U P B 2
H68D H -0.049250 0.475819 0.863397 0.113 Uiso 0.5 1 calc R U P B 2
H68E H -0.131353 0.550987 0.872984 0.113 Uiso 0.5 1 calc R U P B 2
H68F H -0.076709 0.483639 0.951332 0.113 Uiso 0.5 1 calc R U P B 2
C69B C -0.1762(14) 0.4101(16) 0.9081(14) 0.092(3) Uani 0.5 1 d D U P B 2
H69C H -0.204183 0.412041 0.855284 0.111 Uiso 0.5 1 calc R U P B 2
H69D H -0.149077 0.344122 0.934295 0.111 Uiso 0.5 1 calc R U P B 2
O70B O -0.2454(12) 0.4356(13) 0.9583(11) 0.103(3) Uani 0.5 1 d D U P B 2
C71B C -0.3139(16) 0.3618(18) 0.9687(17) 0.108(3) Uani 0.5 1 d D U P B 2
H71C H -0.291383 0.297468 1.004081 0.130 Uiso 0.5 1 calc R U P B 2
H71D H -0.337751 0.355890 0.916722 0.130 Uiso 0.5 1 calc R U P B 2
C72B C -0.3860(19) 0.411(2) 1.0105(17) 0.120(5) Uani 0.5 1 d D U P B 2
H72D H -0.444679 0.371313 1.025025 0.179 Uiso 0.5 1 calc R U P B 2
H72E H -0.357150 0.418522 1.059710 0.179 Uiso 0.5 1 calc R U P B 2
H72F H -0.402770 0.476002 0.973761 0.179 Uiso 0.5 1 calc R U P B 2

loop_
_atom_site_aniso_label
_atom_site_aniso_U_11
_atom_site_aniso_U_22
_atom_site_aniso_U_33
_atom_site_aniso_U_23
_atom_site_aniso_U_13
_atom_site_aniso_U_12
Ir1 0.02308(12) 0.02973(13) 0.03635(14) -0.00878(10) -0.00484(9) -0.00203(9)
Ir2 0.02829(13) 0.03072(13) 0.03281(13) -0.00809(10) -0.00434(10) -0.00319(9)
P1 0.0549(12) 0.0455(11) 0.0476(11) -0.0169(9) -0.0012(9) 0.0013(9)
P2 0.0582(13) 0.0471(11) 0.0690(14) -0.0226(10) 0.0064(11) -0.0119(10)
F1 0.064(3) 0.080(3) 0.114(4) -0.068(3) -0.007(3) -0.014(3)
F2 0.061(3) 0.139(5) 0.134(5) -0.103(5) 0.032(3) -0.019(3)
F3 0.041(2) 0.062(3) 0.069(3) -0.012(2) -0.026(2) -0.003(2)
F4 0.069(3) 0.046(3) 0.073(3) 0.017(2) -0.017(3) -0.010(2)
F5 0.086(4) 0.051(3) 0.080(3) -0.039(3) -0.011(3) -0.002(2)
F6 0.051(3) 0.048(3) 0.169(6) -0.028(3) -0.012(3) -0.019(2)
F7 0.046(2) 0.047(2) 0.067(3) 0.002(2) -0.014(2) 0.0048(19)
F8 0.094(4) 0.073(3) 0.041(3) 0.000(2) -0.006(2) 0.012(3)
F9 0.206(9) 0.096(5) 0.123(6) -0.039(4) 0.035(6) 0.074(5)
F10 0.133(6) 0.100(5) 0.108(5) -0.032(4) 0.033(4) 0.037(4)
F11 0.074(4) 0.136(6) 0.094(4) -0.021(4) -0.023(3) -0.037(4)
F12 0.149(6) 0.093(4) 0.073(4) -0.012(3) 0.011(4) -0.063(4)
F13 0.130(6) 0.110(5) 0.063(3) 0.000(3) -0.040(4) -0.043(4)
F14 0.065(3) 0.088(4) 0.053(3) -0.010(3) -0.002(2) -0.018(3)
F15 0.046(3) 0.061(3) 0.132(5) -0.048(3) 0.001(3) -0.011(2)
F16 0.100(4) 0.055(3) 0.090(4) -0.018(3) 0.029(3) 0.006(3)
F17 0.051(3) 0.064(3) 0.119(5) -0.036(3) 0.002(3) -0.017(2)
F18 0.091(4) 0.127(5) 0.079(4) -0.043(4) -0.015(3) -0.025(4)
F19 0.122(5) 0.062(3) 0.178(7) -0.058(4) 0.079(5) -0.047(4)
F20 0.123(6) 0.148(6) 0.070(4) -0.037(4) -0.003(4) 0.046(5)
N1 0.023(3) 0.047(3) 0.041(3) -0.005(3) 0.000(2) -0.004(2)
N2 0.024(3) 0.031(3) 0.048(3) -0.010(2) -0.001(2) -0.004(2)
N3 0.026(3) 0.034(3) 0.040(3) -0.010(2) -0.002(2) 0.001(2)
N4 0.033(3) 0.034(3) 0.034(3) -0.011(2) -0.014(2) -0.005(2)
N5 0.021(2) 0.049(3) 0.039(3) -0.019(3) 0.002(2) -0.006(2)
N6 0.026(3) 0.050(3) 0.038(3) -0.011(3) 0.001(2) 0.004(2)
N7 0.041(3) 0.041(3) 0.035(3) -0.014(2) -0.001(2) -0.002(2)
N8 0.029(3) 0.034(3) 0.042(3) -0.008(2) -0.008(2) -0.001(2)
C1 0.028(3) 0.056(4) 0.040(4) 0.001(3) -0.002(3) -0.011(3)
C2 0.040(4) 0.080(6) 0.041(4) -0.002(4) -0.003(3) -0.018(4)
N13 0.048(4) 0.069(5) 0.056(4) 0.005(4) -0.002(3) 0.006(3)
C4 0.047(4) 0.056(5) 0.052(5) 0.006(4) 0.005(4) 0.007(4)
C5 0.031(3) 0.037(4) 0.055(4) -0.002(3) 0.002(3) 0.001(3)
C6 0.035(4) 0.039(4) 0.054(4) -0.008(3) 0.006(3) -0.001(3)
C7 0.066(6) 0.039(4) 0.076(6) -0.006(4) 0.004(5) 0.013(4)
N18 0.079(5) 0.056(4) 0.072(5) -0.029(4) 0.007(4) 0.006(4)
C9 0.047(4) 0.057(5) 0.064(5) -0.030(4) -0.004(4) 0.002(4)
C10 0.032(3) 0.044(4) 0.046(4) -0.017(3) -0.008(3) -0.001(3)
C11 0.034(3) 0.038(3) 0.038(4) -0.009(3) -0.002(3) 0.001(3)
C12 0.035(4) 0.046(4) 0.044(4) 0.002(3) -0.004(3) -0.011(3)
C13 0.043(4) 0.045(4) 0.049(4) 0.005(3) -0.011(3) -0.017(3)
C14 0.053(5) 0.037(4) 0.049(4) -0.006(3) -0.014(4) -0.008(3)
C15 0.040(4) 0.050(4) 0.029(3) -0.003(3) -0.010(3) -0.020(3)
C16 0.036(4) 0.040(4) 0.052(4) -0.022(3) -0.011(3) 0.001(3)
C17 0.048(5) 0.061(5) 0.080(6) -0.037(5) -0.008(4) -0.008(4)
C18 0.061(6) 0.087(7) 0.099(7) -0.069(6) -0.001(5) -0.004(5)
C19 0.045(5) 0.090(7) 0.094(7) -0.058(6) 0.013(5) -0.003(4)
C20 0.040(4) 0.057(5) 0.069(5) -0.038(4) 0.003(4) -0.006(3)
C21 0.033(3) 0.041(4) 0.053(4) -0.017(3) -0.008(3) -0.003(3)
C22 0.030(3) 0.045(4) 0.046(4) -0.010(3) -0.002(3) -0.001(3)
C23 0.034(4) 0.042(4) 0.065(5) -0.007(4) 0.000(3) -0.011(3)
C24 0.028(4) 0.053(4) 0.071(5) -0.018(4) -0.003(3) -0.011(3)
C25 0.033(4) 0.046(4) 0.061(5) -0.021(4) -0.012(3) -0.001(3)
C26 0.032(3) 0.035(3) 0.043(4) -0.017(3) -0.004(3) 0.001(3)
C27 0.028(3) 0.035(3) 0.041(4) -0.018(3) -0.004(3) 0.004(3)
C28 0.037(4) 0.044(4) 0.052(4) -0.018(3) -0.013(3) 0.004(3)
C29 0.052(5) 0.042(4) 0.059(5) -0.007(4) -0.024(4) 0.009(3)
C30 0.057(5) 0.037(4) 0.056(5) 0.000(3) -0.013(4) -0.002(3)
C31 0.031(3) 0.035(4) 0.061(5) -0.008(3) -0.009(3) -0.001(3)
C32 0.029(3) 0.030(3) 0.040(3) -0.013(3) -0.005(3) 0.003(2)
C33 0.040(4) 0.039(4) 0.045(4) -0.014(3) 0.000(3) -0.009(3)
C34 0.048(4) 0.052(4) 0.051(4) -0.018(4) 0.005(3) -0.014(3)
N35 0.049(4) 0.062(4) 0.062(4) -0.035(3) -0.001(3) -0.014(3)
C36 0.040(4) 0.074(5) 0.045(4) -0.034(4) -0.003(3) -0.008(4)
C37 0.032(3) 0.055(4) 0.032(3) -0.017(3) 0.003(3) -0.011(3)
C38 0.025(3) 0.056(4) 0.029(3) -0.011(3) 0.006(2) -0.002(3)
C39 0.042(4) 0.075(6) 0.051(5) -0.019(4) -0.014(4) 0.000(4)
N40 0.049(4) 0.072(5) 0.057(4) -0.020(4) -0.021(3) 0.018(3)
C41 0.042(4) 0.061(5) 0.051(4) -0.010(4) 0.001(3) 0.019(4)
C42 0.034(3) 0.041(4) 0.042(4) -0.009(3) 0.002(3) 0.007(3)
C43 0.051(4) 0.047(4) 0.054(4) -0.027(4) 0.016(4) -0.012(3)
C44 0.064(6) 0.058(5) 0.086(7) -0.030(5) 0.031(5) -0.014(4)
C45 0.070(6) 0.063(5) 0.084(7) -0.036(5) 0.031(5) -0.009(5)
C46 0.068(5) 0.047(4) 0.054(5) -0.026(4) 0.009(4) 0.002(4)
C47 0.054(4) 0.036(4) 0.039(4) -0.012(3) -0.004(3) 0.002(3)
C48 0.049(4) 0.035(3) 0.043(4) -0.013(3) -0.016(3) 0.006(3)
C49 0.058(5) 0.041(4) 0.056(5) -0.021(4) -0.021(4) 0.007(3)
C50 0.069(6) 0.038(4) 0.087(6) -0.026(4) -0.028(5) -0.003(4)
C51 0.043(4) 0.041(4) 0.092(7) -0.008(4) -0.022(4) -0.011(3)
C52 0.034(4) 0.038(4) 0.067(5) -0.015(3) -0.013(3) -0.004(3)
C53 0.044(4) 0.029(3) 0.043(4) -0.004(3) -0.016(3) -0.002(3)
C54 0.032(3) 0.039(4) 0.042(4) -0.009(3) -0.003(3) 0.002(3)
C55 0.038(4) 0.051(4) 0.048(4) -0.010(3) -0.002(3) 0.001(3)
C56 0.032(4) 0.057(4) 0.057(5) -0.022(4) 0.003(3) 0.005(3)
C57 0.033(4) 0.042(4) 0.056(4) -0.017(3) -0.009(3) 0.002(3)
C58 0.034(3) 0.029(3) 0.047(4) -0.008(3) -0.008(3) -0.004(3)
C59 0.040(4) 0.023(3) 0.046(4) -0.008(3) -0.011(3) -0.004(3)
C60 0.043(4) 0.028(3) 0.055(4) -0.005(3) -0.011(3) -0.005(3)
C61 0.057(5) 0.035(4) 0.058(5) 0.000(3) -0.020(4) 0.004(3)
C62 0.070(5) 0.043(4) 0.034(4) 0.000(3) -0.010(4) -0.008(4)
C63 0.051(4) 0.039(4) 0.041(4) -0.014(3) -0.005(3) -0.007(3)
C64 0.043(4) 0.026(3) 0.033(3) -0.007(3) -0.008(3) -0.005(3)
C65 0.068(7) 0.30(2) 0.084(8) -0.119(12) 0.020(6) -0.017(10)
Cl66 0.106(2) 0.0787(19) 0.195(4) -0.063(2) -0.054(3) 0.0128(17)
Cl67 0.199(5) 0.245(6) 0.137(3) -0.107(4) 0.097(3) -0.150(4)
C68 0.092(9) 0.083(8) 0.097(8) -0.041(7) -0.017(8) 0.023(7)
C69 0.106(7) 0.101(6) 0.105(7) -0.047(5) -0.021(6) 0.019(5)
O70 0.108(7) 0.117(7) 0.105(7) -0.045(6) -0.016(6) 0.016(5)
C71 0.111(7) 0.117(7) 0.101(7) -0.056(6) -0.017(6) 0.019(6)
C72 0.133(10) 0.131(10) 0.115(10) -0.049(9) -0.018(10) 0.017(9)
C68B 0.088(10) 0.062(7) 0.094(8) -0.050(6) -0.017(8) 0.010(7)
C69B 0.101(8) 0.092(7) 0.101(7) -0.054(6) -0.025(6) 0.020(6)
O70B 0.108(7) 0.106(6) 0.107(7) -0.051(5) -0.022(6) 0.015(5)
C71B 0.111(7) 0.118(7) 0.106(7) -0.051(6) -0.021(7) 0.018(6)
C72B 0.134(10) 0.135(10) 0.103(10) -0.056(9) -0.025(9) 0.020(9)

loop_
_atom_type_symbol
_atom_type_description
_atom_type_scat_dispersion_real
_atom_type_scat_dispersion_imag
_atom_type_scat_source
C C 0.0033 0.0016 'International Tables Vol C Tables 4.2.6.8 and 6.1.1.4'
H H 0.0000 0.0000 'International Tables Vol C Tables 4.2.6.8 and 6.1.1.4'
F F 0.0171 0.0103 'International Tables Vol C Tables 4.2.6.8 and 6.1.1.4'
Ir Ir -1.4442 7.9887 'International Tables Vol C Tables 4.2.6.8 and 6.1.1.4'
N N 0.0061 0.0033 'International Tables Vol C Tables 4.2.6.8 and 6.1.1.4'
P P 0.1023 0.0942 'International Tables Vol C Tables 4.2.6.8 and 6.1.1.4'
Cl Cl 0.1484 0.1585 'International Tables Vol C Tables 4.2.6.8 and 6.1.1.4'
O O 0.0106 0.0060 'International Tables Vol C Tables 4.2.6.8 and 6.1.1.4'

loop_
_geom_angle_atom_site_label_1
_geom_angle_atom_site_label_2
_geom_angle_atom_site_label_3
_geom_angle
_geom_angle_site_symmetry_1
_geom_angle_site_symmetry_3
_geom_angle_publ_flag
C21 Ir1 C32 91.7(3) . . ?
C21 Ir1 N4 80.4(2) . . ?
C32 Ir1 N4 94.8(2) . . ?
C21 Ir1 N3 95.1(2) . . ?
C32 Ir1 N3 80.3(2) . . ?
N4 Ir1 N3 173.3(2) . . ?
C21 Ir1 N1 96.1(3) . . ?
C32 Ir1 N1 170.8(2) . . ?
N4 Ir1 N1 91.3(2) . . ?
N3 Ir1 N1 94.1(2) . . ?
C21 Ir1 N2 172.6(2) . . ?
C32 Ir1 N2 95.5(2) . . ?
N4 Ir1 N2 97.4(2) . . ?
N3 Ir1 N2 87.6(2) . . ?
N1 Ir1 N2 76.8(2) . . ?
C53 Ir2 C64 89.2(2) . . ?
C53 Ir2 N7 80.2(3) . . ?
C64 Ir2 N7 94.2(2) . . ?
C53 Ir2 N8 95.7(3) . . ?
C64 Ir2 N8 79.9(2) . . ?
N7 Ir2 N8 172.9(2) . . ?
C53 Ir2 N5 172.4(2) . . ?
C64 Ir2 N5 98.1(2) . . ?
N7 Ir2 N5 97.2(2) . . ?
N8 Ir2 N5 87.7(2) . . ?
C53 Ir2 N6 95.3(2) . . ?
C64 Ir2 N6 175.4(2) . . ?
N7 Ir2 N6 86.8(2) . . ?
N8 Ir2 N6 99.3(2) . . ?
N5 Ir2 N6 77.3(2) . . ?
F9 P1 F12 89.9(4) . . ?
F9 P1 F13 93.7(5) . . ?
F12 P1 F13 87.6(3) . . ?
F9 P1 F10 176.6(4) . . ?
F12 P1 F10 93.3(4) . . ?
F13 P1 F10 87.8(4) . . ?
F9 P1 F11 90.0(5) . . ?
F12 P1 F11 93.3(4) . . ?
F13 P1 F11 176.2(4) . . ?
F10 P1 F11 88.5(4) . . ?
F9 P1 F14 88.0(4) . . ?
F12 P1 F14 177.0(4) . . ?
F13 P1 F14 90.4(3) . . ?
F10 P1 F14 88.9(4) . . ?
F11 P1 F14 88.8(3) . . ?
F19 P2 F18 90.7(4) . . ?
F19 P2 F20 91.0(5) . . ?
F18 P2 F20 178.3(4) . . ?
F19 P2 F17 179.5(5) . . ?
F18 P2 F17 89.7(3) . . ?
F20 P2 F17 88.6(4) . . ?
F19 P2 F16 91.1(3) . . ?
F18 P2 F16 89.9(4) . . ?
F20 P2 F16 89.8(3) . . ?
F17 P2 F16 88.5(3) . . ?
F19 P2 F15 90.3(3) . . ?
F18 P2 F15 91.5(4) . . ?
F20 P2 F15 88.7(3) . . ?
F17 P2 F15 90.1(3) . . ?
F16 P2 F15 178.0(3) . . ?
C1 N1 C5 119.0(6) . . ?
C1 N1 Ir1 126.7(5) . . ?
C5 N1 Ir1 114.1(5) . . ?
C10 N2 C6 117.7(6) . . ?
C10 N2 Ir1 127.4(4) . . ?
C6 N2 Ir1 114.9(5) . . ?
C22 N3 C26 119.9(5) . . ?
C22 N3 Ir1 124.4(4) . . ?
C26 N3 Ir1 115.7(4) . . ?
C11 N4 C15 119.4(5) . . ?
C11 N4 Ir1 124.3(4) . . ?
C15 N4 Ir1 116.3(4) . . ?
C33 N5 C37 117.9(6) . . ?
C33 N5 Ir2 126.6(4) . . ?
C37 N5 Ir2 115.3(4) . . ?
C42 N6 C38 117.6(6) . . ?
C42 N6 Ir2 127.0(5) . . ?
C38 N6 Ir2 115.1(4) . . ?
C43 N7 C47 118.9(6) . . ?
C43 N7 Ir2 124.5(5) . . ?
C47 N7 Ir2 116.5(5) . . ?
C54 N8 C58 119.4(6) . . ?
C54 N8 Ir2 123.8(4) . . ?
C58 N8 Ir2 116.7(4) . . ?
N1 C1 C2 119.6(8) . . ?
N1 C1 H1 120.2 . . ?
C2 C1 H1 120.2 . . ?
N13 C2 C1 122.3(8) . . ?
N13 C2 H2 118.9 . . ?
C1 C2 H2 118.9 . . ?
C4 N13 C2 116.5(7) . . ?
N13 C4 C5 123.3(8) . . ?
N13 C4 H4 118.3 . . ?
C5 C4 H4 118.3 . . ?
N1 C5 C4 118.9(7) . . ?
N1 C5 C6 115.9(6) . . ?
C4 C5 C6 125.0(7) . . ?
N2 C6 C7 119.3(7) . . ?
N2 C6 C5 115.8(6) . . ?
C7 C6 C5 124.7(7) . . ?
N18 C7 C6 122.2(7) . . ?
N18 C7 H7 118.9 . . ?
C6 C7 H7 118.9 . . ?
C9 N18 C7 117.0(7) . . ?
N18 C9 C10 123.1(8) . . ?
N18 C9 H9 118.4 . . ?
C10 C9 H9 118.4 . . ?
N2 C10 C9 120.6(7) . . ?
N2 C10 H10 119.7 . . ?
C9 C10 H10 119.7 . . ?
N4 C11 C12 122.2(7) . . ?
N4 C11 H11 118.9 . . ?
C12 C11 H11 118.9 . . ?
C13 C12 C11 118.3(7) . . ?
C13 C12 H12 120.8 . . ?
C11 C12 H12 120.8 . . ?
C14 C13 C12 120.7(7) . . ?
C14 C13 H13 119.7 . . ?
C12 C13 H13 119.7 . . ?
C13 C14 C15 119.7(7) . . ?
C13 C14 H14 120.1 . . ?
C15 C14 H14 120.1 . . ?
N4 C15 C14 119.6(7) . . ?
N4 C15 C16 113.3(5) . . ?
C14 C15 C16 126.9(7) . . ?
C17 C16 C21 119.2(7) . . ?
C17 C16 C15 125.5(6) . . ?
C21 C16 C15 115.2(6) . . ?
C18 C17 F1 117.0(7) . . ?
C18 C17 C16 123.4(7) . . ?
F1 C17 C16 119.6(7) . . ?
C17 C18 C19 116.4(8) . . ?
C17 C18 H18 121.8 . . ?
C19 C18 H18 121.8 . . ?
F2 C19 C20 119.2(8) . . ?
F2 C19 C18 117.5(8) . . ?
C20 C19 C18 123.3(8) . . ?
C19 C20 C21 120.4(7) . . ?
C19 C20 H20 119.8 . . ?
C21 C20 H20 119.8 . . ?
C20 C21 C16 117.1(6) . . ?
C20 C21 Ir1 128.1(5) . . ?
C16 C21 Ir1 114.6(5) . . ?
N3 C22 C23 122.5(6) . . ?
N3 C22 H22 118.8 . . ?
C23 C22 H22 118.8 . . ?
C24 C23 C22 118.2(7) . . ?
C24 C23 H23 120.9 . . ?
C22 C23 H23 120.9 . . ?
C23 C24 C25 120.0(7) . . ?
C23 C24 H24 120.0 . . ?
C25 C24 H24 120.0 . . ?
C24 C25 C26 120.7(7) . . ?
C24 C25 H25 119.7 . . ?
C26 C25 H25 119.7 . . ?
N3 C26 C25 118.7(6) . . ?
N3 C26 C27 113.7(5) . . ?
C25 C26 C27 127.5(6) . . ?
C28 C27 C32 117.3(6) . . ?
C28 C27 C26 126.1(6) . . ?
C32 C27 C26 116.6(6) . . ?
C29 C28 F3 116.7(6) . . ?
C29 C28 C27 124.1(6) . . ?
F3 C28 C27 119.2(6) . . ?
C28 C29 C30 116.8(7) . . ?
C28 C29 H29 121.6 . . ?
C30 C29 H29 121.6 . . ?
F4 C30 C29 117.6(7) . . ?
F4 C30 C31 118.8(7) . . ?
C29 C30 C31 123.5(7) . . ?
C30 C31 C32 118.7(6) . . ?
C30 C31 H31 120.6 . . ?
C32 C31 H31 120.6 . . ?
C31 C32 C27 119.6(6) . . ?
C31 C32 Ir1 126.8(5) . . ?
C27 C32 Ir1 113.5(4) . . ?
N5 C33 C34 120.3(7) . . ?
N5 C33 H33 119.9 . . ?
C34 C33 H33 119.9 . . ?
N35 C34 C33 123.2(7) . . ?
N35 C34 H34 118.4 . . ?
C33 C34 H34 118.4 . . ?
C36 N35 C34 115.8(6) . . ?
N35 C36 C37 123.5(7) . . ?
N35 C36 H36 118.3 . . ?
C37 C36 H36 118.3 . . ?
N5 C37 C36 119.4(7) . . ?
N5 C37 C38 116.0(6) . . ?
C36 C37 C38 124.6(6) . . ?
N6 C38 C39 119.1(7) . . ?
N6 C38 C37 115.9(6) . . ?
C39 C38 C37 125.0(7) . . ?
N40 C39 C38 123.2(7) . . ?
N40 C39 H39 118.4 . . ?
C38 C39 H39 118.4 . . ?
C41 N40 C39 116.7(7) . . ?
N40 C41 C42 122.1(8) . . ?
N40 C41 H41 118.9 . . ?
C42 C41 H41 118.9 . . ?
N6 C42 C41 121.3(7) . . ?
N6 C42 H42 119.4 . . ?
C41 C42 H42 119.4 . . ?
N7 C43 C44 122.8(7) . . ?
N7 C43 H43 118.6 . . ?
C44 C43 H43 118.6 . . ?
C43 C44 C45 118.7(8) . . ?
C43 C44 H44 120.6 . . ?
C45 C44 H44 120.6 . . ?
C46 C45 C44 119.8(8) . . ?
C46 C45 H45 120.1 . . ?
C44 C45 H45 120.1 . . ?
C45 C46 C47 119.7(7) . . ?
C45 C46 H46 120.1 . . ?
C47 C46 H46 120.1 . . ?
N7 C47 C46 120.0(7) . . ?
N7 C47 C48 112.9(6) . . ?
C46 C47 C48 127.1(7) . . ?
C49 C48 C53 118.1(7) . . ?
C49 C48 C47 125.9(7) . . ?
C53 C48 C47 116.0(6) . . ?
F5 C49 C50 116.6(7) . . ?
F5 C49 C48 119.5(7) . . ?
C50 C49 C48 123.8(8) . . ?
C49 C50 C51 116.2(7) . . ?
C49 C50 H50 121.9 . . ?
C51 C50 H50 121.9 . . ?
F6 C51 C50 118.0(7) . . ?
F6 C51 C52 118.1(9) . . ?
C50 C51 C52 123.9(8) . . ?
C51 C52 C53 118.5(8) . . ?
C51 C52 H52 120.7 . . ?
C53 C52 H52 120.7 . . ?
C52 C53 C48 119.4(6) . . ?
C52 C53 Ir2 126.0(6) . . ?
C48 C53 Ir2 114.5(5) . . ?
N8 C54 C55 122.6(6) . . ?
N8 C54 H54 118.7 . . ?
C55 C54 H54 118.7 . . ?
C54 C55 C56 118.2(7) . . ?
C54 C55 H55 120.9 . . ?
C56 C55 H55 120.9 . . ?
C57 C56 C55 119.7(7) . . ?
C57 C56 H56 120.1 . . ?
C55 C56 H56 120.1 . . ?
C56 C57 C58 120.1(6) . . ?
C56 C57 H57 119.9 . . ?
C58 C57 H57 119.9 . . ?
N8 C58 C57 119.9(6) . . ?
N8 C58 C59 112.8(6) . . ?
C57 C58 C59 127.2(6) . . ?
C60 C59 C64 117.9(6) . . ?
C60 C59 C58 125.9(7) . . ?
C64 C59 C58 116.2(6) . . ?
F7 C60 C61 116.9(6) . . ?
F7 C60 C59 119.5(7) . . ?
C61 C60 C59 123.5(7) . . ?
C62 C61 C60 116.3(7) . . ?
C62 C61 H61 121.9 . . ?
C60 C61 H61 121.9 . . ?
C61 C62 F8 118.2(7) . . ?
C61 C62 C63 124.6(7) . . ?
F8 C62 C63 117.2(8) . . ?
C62 C63 C64 118.5(7) . . ?
C62 C63 H63 120.8 . . ?
C64 C63 H63 120.8 . . ?
C63 C64 C59 119.2(6) . . ?
C63 C64 Ir2 126.5(5) . . ?
C59 C64 Ir2 114.3(5) . . ?
Cl67 C65 Cl66 104.6(7) . . ?
Cl67 C65 H65A 110.8 . . ?
Cl66 C65 H65A 110.8 . . ?
Cl67 C65 H65B 110.8 . . ?
Cl66 C65 H65B 110.8 . . ?
H65A C65 H65B 108.9 . . ?
C69 C68 H68A 109.5 . . ?
C69 C68 H68B 109.5 . . ?
H68A C68 H68B 109.5 . . ?
C69 C68 H68C 109.5 . . ?
H68A C68 H68C 109.5 . . ?
H68B C68 H68C 109.5 . . ?
O70 C69 C68 108(2) . . ?
O70 C69 H69A 110.1 . . ?
C68 C69 H69A 110.1 . . ?
O70 C69 H69B 110.1 . . ?
C68 C69 H69B 110.1 . . ?
H69A C69 H69B 108.5 . . ?
C71 O70 C69 99.3(19) . . ?
O70 C71 C72 130(2) . . ?
O70 C71 H71A 104.8 . . ?
C72 C71 H71A 104.8 . . ?
O70 C71 H71B 104.8 . . ?
C72 C71 H71B 104.8 . . ?
H71A C71 H71B 105.8 . . ?
C71 C72 H72A 109.5 . . ?
C71 C72 H72B 109.5 . . ?
H72A C72 H72B 109.5 . . ?
C71 C72 H72C 109.5 . . ?
H72A C72 H72C 109.5 . . ?
H72B C72 H72C 109.5 . . ?
C69B C68B H68D 109.5 . . ?
C69B C68B H68E 109.5 . . ?
H68D C68B H68E 109.5 . . ?
C69B C68B H68F 109.5 . . ?
H68D C68B H68F 109.5 . . ?
H68E C68B H68F 109.5 . . ?
O70B C69B C68B 102(2) . . ?
O70B C69B H69C 111.3 . . ?
C68B C69B H69C 111.3 . . ?
O70B C69B H69D 111.3 . . ?
C68B C69B H69D 111.3 . . ?
H69C C69B H69D 109.2 . . ?
C71B O70B C69B 101.8(15) . . ?
O70B C71B C72B 93.1(17) . . ?
O70B C71B H71C 113.1 . . ?
C72B C71B H71C 113.1 . . ?
O70B C71B H71D 113.1 . . ?
C72B C71B H71D 113.1 . . ?
H71C C71B H71D 110.5 . . ?
C71B C72B H72D 109.5 . . ?
C71B C72B H72E 109.5 . . ?
H72D C72B H72E 109.5 . . ?
C71B C72B H72F 109.5 . . ?
H72D C72B H72F 109.5 . . ?
H72E C72B H72F 109.5 . . ?

loop_
_geom_bond_atom_site_label_1
_geom_bond_atom_site_label_2
_geom_bond_distance
_geom_bond_site_symmetry_2
_geom_bond_publ_flag
Ir1 C21 1.998(7) . ?
Ir1 C32 2.028(6) . ?
Ir1 N4 2.054(5) . ?
Ir1 N3 2.057(5) . ?
Ir1 N1 2.112(5) . ?
Ir1 N2 2.125(5) . ?
Ir2 C53 2.013(6) . ?
Ir2 C64 2.015(6) . ?
Ir2 N7 2.048(6) . ?
Ir2 N8 2.053(6) . ?
Ir2 N5 2.125(5) . ?
Ir2 N6 2.126(5) . ?
P1 F9 1.523(6) . ?
P1 F12 1.558(6) . ?
P1 F13 1.561(6) . ?
P1 F10 1.563(6) . ?
P1 F11 1.588(6) . ?
P1 F14 1.605(5) . ?
P2 F19 1.565(6) . ?
P2 F18 1.579(6) . ?
P2 F20 1.588(7) . ?
P2 F17 1.588(5) . ?
P2 F16 1.588(6) . ?
P2 F15 1.592(5) . ?
F1 C17 1.356(9) . ?
F2 C19 1.354(10) . ?
F3 C28 1.373(8) . ?
F4 C30 1.352(8) . ?
F5 C49 1.360(9) . ?
F6 C51 1.360(9) . ?
F7 C60 1.360(8) . ?
F8 C62 1.368(9) . ?
N1 C1 1.328(9) . ?
N1 C5 1.369(9) . ?
N2 C10 1.336(9) . ?
N2 C6 1.348(8) . ?
N3 C22 1.341(8) . ?
N3 C26 1.374(8) . ?
N4 C11 1.341(8) . ?
N4 C15 1.363(9) . ?
N5 C33 1.342(9) . ?
N5 C37 1.357(8) . ?
N6 C42 1.326(8) . ?
N6 C38 1.360(9) . ?
N7 C43 1.338(9) . ?
N7 C47 1.370(8) . ?
N8 C54 1.348(8) . ?
N8 C58 1.367(8) . ?
C1 C2 1.402(11) . ?
C1 H1 0.9500 . ?
C2 N13 1.352(11) . ?
C2 H2 0.9500 . ?
N13 C4 1.315(11) . ?
C4 C5 1.394(10) . ?
C4 H4 0.9500 . ?
C5 C6 1.447(10) . ?
C6 C7 1.398(11) . ?
C7 N18 1.325(11) . ?
C7 H7 0.9500 . ?
N18 C9 1.301(11) . ?
C9 C10 1.373(10) . ?
C9 H9 0.9500 . ?
C10 H10 0.9500 . ?
C11 C12 1.383(9) . ?
C11 H11 0.9500 . ?
C12 C13 1.368(11) . ?
C12 H12 0.9500 . ?
C13 C14 1.351(11) . ?
C13 H13 0.9500 . ?
C14 C15 1.403(9) . ?
C14 H14 0.9500 . ?
C15 C16 1.470(10) . ?
C16 C17 1.390(10) . ?
C16 C21 1.423(9) . ?
C17 C18 1.356(12) . ?
C18 C19 1.378(12) . ?
C18 H18 0.9500 . ?
C19 C20 1.372(11) . ?
C20 C21 1.390(10) . ?
C20 H20 0.9500 . ?
C22 C23 1.388(9) . ?
C22 H22 0.9500 . ?
C23 C24 1.371(10) . ?
C23 H23 0.9500 . ?
C24 C25 1.372(10) . ?
C24 H24 0.9500 . ?
C25 C26 1.396(9) . ?
C25 H25 0.9500 . ?
C26 C27 1.447(9) . ?
C27 C28 1.389(9) . ?
C27 C32 1.414(8) . ?
C28 C29 1.357(10) . ?
C29 C30 1.369(11) . ?
C29 H29 0.9500 . ?
C30 C31 1.374(10) . ?
C31 C32 1.396(9) . ?
C31 H31 0.9500 . ?
C33 C34 1.386(10) . ?
C33 H33 0.9500 . ?
C34 N35 1.332(10) . ?
C34 H34 0.9500 . ?
N35 C36 1.329(10) . ?
C36 C37 1.391(9) . ?
C36 H36 0.9500 . ?
C37 C38 1.463(10) . ?
C38 C39 1.395(10) . ?
C39 N40 1.324(11) . ?
C39 H39 0.9500 . ?
N40 C41 1.316(11) . ?
C41 C42 1.395(10) . ?
C41 H41 0.9500 . ?
C42 H42 0.9500 . ?
C43 C44 1.365(11) . ?
C43 H43 0.9500 . ?
C44 C45 1.375(12) . ?
C44 H44 0.9500 . ?
C45 C46 1.369(12) . ?
C45 H45 0.9500 . ?
C46 C47 1.388(10) . ?
C46 H46 0.9500 . ?
C47 C48 1.465(10) . ?
C48 C49 1.386(10) . ?
C48 C53 1.408(10) . ?
C49 C50 1.367(12) . ?
C50 C51 1.369(13) . ?
C50 H50 0.9500 . ?
C51 C52 1.383(10) . ?
C52 C53 1.391(10) . ?
C52 H52 0.9500 . ?
C54 C55 1.382(10) . ?
C54 H54 0.9500 . ?
C55 C56 1.388(10) . ?
C55 H55 0.9500 . ?
C56 C57 1.376(10) . ?
C56 H56 0.9500 . ?
C57 C58 1.392(10) . ?
C57 H57 0.9500 . ?
C58 C59 1.458(10) . ?
C59 C60 1.397(9) . ?
C59 C64 1.413(9) . ?
C60 C61 1.369(11) . ?
C61 C62 1.361(11) . ?
C61 H61 0.9500 . ?
C62 C63 1.376(10) . ?
C63 C64 1.396(9) . ?
C63 H63 0.9500 . ?
C65 Cl67 1.725(10) . ?
C65 Cl66 1.827(13) . ?
C65 H65A 0.9900 . ?
C65 H65B 0.9900 . ?
C68 C69 1.486(19) . ?
C68 H68A 0.9800 . ?
C68 H68B 0.9800 . ?
C68 H68C 0.9800 . ?
C69 O70 1.461(17) . ?
C69 H69A 0.9900 . ?
C69 H69B 0.9900 . ?
O70 C71 1.382(17) . ?
C71 C72 1.425(18) . ?
C71 H71A 0.9900 . ?
C71 H71B 0.9900 . ?
C72 H72A 0.9800 . ?
C72 H72B 0.9800 . ?
C72 H72C 0.9800 . ?
C68B C69B 1.474(18) . ?
C68B H68D 0.9800 . ?
C68B H68E 0.9800 . ?
C68B H68F 0.9800 . ?
C69B O70B 1.402(16) . ?
C69B H69C 0.9900 . ?
C69B H69D 0.9900 . ?
O70B C71B 1.393(17) . ?
C71B C72B 1.517(18) . ?
C71B H71C 0.9900 . ?
C71B H71D 0.9900 . ?
C72B H72D 0.9800 . ?
C72B H72E 0.9800 . ?
C72B H72F 0.9800 . ?

loop_
_geom_torsion_atom_site_label_1
_geom_torsion_atom_site_label_2
_geom_torsion_atom_site_label_3
_geom_torsion_atom_site_label_4
_geom_torsion
_geom_torsion_site_symmetry_1
_geom_torsion_site_symmetry_2
_geom_torsion_site_symmetry_3
_geom_torsion_site_symmetry_4
_geom_torsion_publ_flag
C5 N1 C1 C2 0.5(9) . . . . ?
Ir1 N1 C1 C2 175.0(5) . . . . ?
N1 C1 C2 N13 -5.4(11) . . . . ?
C1 C2 N13 C4 4.5(11) . . . . ?
C2 N13 C4 C5 1.0(12) . . . . ?
C1 N1 C5 C4 4.7(9) . . . . ?
Ir1 N1 C5 C4 -170.4(5) . . . . ?
C1 N1 C5 C6 -171.5(6) . . . . ?
Ir1 N1 C5 C6 13.4(7) . . . . ?
N13 C4 C5 N1 -5.7(11) . . . . ?
N13 C4 C5 C6 170.0(7) . . . . ?
C10 N2 C6 C7 -3.2(10) . . . . ?
Ir1 N2 C6 C7 174.7(6) . . . . ?
C10 N2 C6 C5 172.5(6) . . . . ?
Ir1 N2 C6 C5 -9.7(7) . . . . ?
N1 C5 C6 N2 -2.5(9) . . . . ?
C4 C5 C6 N2 -178.4(7) . . . . ?
N1 C5 C6 C7 172.9(7) . . . . ?
C4 C5 C6 C7 -3.0(12) . . . . ?
N2 C6 C7 N18 3.9(12) . . . . ?
C5 C6 C7 N18 -171.3(8) . . . . ?
C6 C7 N18 C9 -1.4(13) . . . . ?
C7 N18 C9 C10 -1.6(13) . . . . ?
C6 N2 C10 C9 0.3(9) . . . . ?
Ir1 N2 C10 C9 -177.2(5) . . . . ?
N18 C9 C10 N2 2.2(12) . . . . ?
C15 N4 C11 C12 -1.9(9) . . . . ?
Ir1 N4 C11 C12 177.0(5) . . . . ?
N4 C11 C12 C13 1.6(10) . . . . ?
C11 C12 C13 C14 -1.6(10) . . . . ?
C12 C13 C14 C15 1.9(11) . . . . ?
C11 N4 C15 C14 2.2(9) . . . . ?
Ir1 N4 C15 C14 -176.9(5) . . . . ?
C11 N4 C15 C16 178.3(6) . . . . ?
Ir1 N4 C15 C16 -0.8(7) . . . . ?
C13 C14 C15 N4 -2.2(10) . . . . ?
C13 C14 C15 C16 -177.7(7) . . . . ?
N4 C15 C16 C17 177.2(7) . . . . ?
C14 C15 C16 C17 -7.1(12) . . . . ?
N4 C15 C16 C21 -1.9(9) . . . . ?
C14 C15 C16 C21 173.8(7) . . . . ?
C21 C16 C17 C18 -1.7(13) . . . . ?
C15 C16 C17 C18 179.3(9) . . . . ?
C21 C16 C17 F1 176.7(7) . . . . ?
C15 C16 C17 F1 -2.4(13) . . . . ?
F1 C17 C18 C19 -178.3(9) . . . . ?
C16 C17 C18 C19 0.1(15) . . . . ?
C17 C18 C19 F2 -178.6(9) . . . . ?
C17 C18 C19 C20 2.0(17) . . . . ?
F2 C19 C20 C21 178.1(8) . . . . ?
C18 C19 C20 C21 -2.6(16) . . . . ?
C19 C20 C21 C16 0.9(12) . . . . ?
C19 C20 C21 Ir1 176.8(7) . . . . ?
C17 C16 C21 C20 1.1(11) . . . . ?
C15 C16 C21 C20 -179.7(7) . . . . ?
C17 C16 C21 Ir1 -175.4(6) . . . . ?
C15 C16 C21 Ir1 3.8(8) . . . . ?
C26 N3 C22 C23 1.3(10) . . . . ?
Ir1 N3 C22 C23 -179.7(5) . . . . ?
N3 C22 C23 C24 -0.3(12) . . . . ?
C22 C23 C24 C25 -0.8(12) . . . . ?
C23 C24 C25 C26 0.8(12) . . . . ?
C22 N3 C26 C25 -1.3(9) . . . . ?
Ir1 N3 C26 C25 179.6(5) . . . . ?
C22 N3 C26 C27 179.5(6) . . . . ?
Ir1 N3 C26 C27 0.4(7) . . . . ?
C24 C25 C26 N3 0.2(10) . . . . ?
C24 C25 C26 C27 179.4(7) . . . . ?
N3 C26 C27 C28 177.1(6) . . . . ?
C25 C26 C27 C28 -2.1(11) . . . . ?
N3 C26 C27 C32 -2.1(8) . . . . ?
C25 C26 C27 C32 178.8(6) . . . . ?
C32 C27 C28 C29 -0.6(11) . . . . ?
C26 C27 C28 C29 -179.7(7) . . . . ?
C32 C27 C28 F3 179.6(6) . . . . ?
C26 C27 C28 F3 0.5(10) . . . . ?
F3 C28 C29 C30 -178.2(7) . . . . ?
C27 C28 C29 C30 2.0(12) . . . . ?
C28 C29 C30 F4 178.2(7) . . . . ?
C28 C29 C30 C31 -2.4(13) . . . . ?
F4 C30 C31 C32 -179.3(7) . . . . ?
C29 C30 C31 C32 1.3(13) . . . . ?
C30 C31 C32 C27 0.3(10) . . . . ?
C30 C31 C32 Ir1 175.5(6) . . . . ?
C28 C27 C32 C31 -0.6(9) . . . . ?
C26 C27 C32 C31 178.6(6) . . . . ?
C28 C27 C32 Ir1 -176.5(5) . . . . ?
C26 C27 C32 Ir1 2.7(7) . . . . ?
C37 N5 C33 C34 -0.9(10) . . . . ?
Ir2 N5 C33 C34 173.2(5) . . . . ?
N5 C33 C34 N35 -1.2(11) . . . . ?
C33 C34 N35 C36 1.7(11) . . . . ?
C34 N35 C36 C37 -0.3(11) . . . . ?
C33 N5 C37 C36 2.2(9) . . . . ?
Ir2 N5 C37 C36 -172.6(5) . . . . ?
C33 N5 C37 C38 -179.8(6) . . . . ?
Ir2 N5 C37 C38 5.4(7) . . . . ?
N35 C36 C37 N5 -1.6(11) . . . . ?
N35 C36 C37 C38 -179.5(7) . . . . ?
C42 N6 C38 C39 1.3(9) . . . . ?
Ir2 N6 C38 C39 -172.7(5) . . . . ?
C42 N6 C38 C37 -179.7(6) . . . . ?
Ir2 N6 C38 C37 6.3(7) . . . . ?
N5 C37 C38 N6 -7.8(8) . . . . ?
C36 C37 C38 N6 170.1(6) . . . . ?
N5 C37 C38 C39 171.1(6) . . . . ?
C36 C37 C38 C39 -11.0(11) . . . . ?
N6 C38 C39 N40 -2.4(11) . . . . ?
C37 C38 C39 N40 178.8(7) . . . . ?
C38 C39 N40 C41 1.6(12) . . . . ?
C39 N40 C41 C42 0.0(12) . . . . ?
C38 N6 C42 C41 0.2(9) . . . . ?
Ir2 N6 C42 C41 173.4(5) . . . . ?
N40 C41 C42 N6 -1.0(11) . . . . ?
C47 N7 C43 C44 0.8(12) . . . . ?
Ir2 N7 C43 C44 -176.9(7) . . . . ?
N7 C43 C44 C45 0.8(15) . . . . ?
C43 C44 C45 C46 -1.3(16) . . . . ?
C44 C45 C46 C47 0.2(15) . . . . ?
C43 N7 C47 C46 -2.0(10) . . . . ?
Ir2 N7 C47 C46 175.9(6) . . . . ?
C43 N7 C47 C48 -179.9(6) . . . . ?
Ir2 N7 C47 C48 -2.0(7) . . . . ?
C45 C46 C47 N7 1.5(12) . . . . ?
C45 C46 C47 C48 179.1(8) . . . . ?
N7 C47 C48 C49 -174.8(6) . . . . ?
C46 C47 C48 C49 7.4(12) . . . . ?
N7 C47 C48 C53 2.9(9) . . . . ?
C46 C47 C48 C53 -174.9(7) . . . . ?
C53 C48 C49 F5 -178.6(6) . . . . ?
C47 C48 C49 F5 -0.9(11) . . . . ?
C53 C48 C49 C50 1.1(11) . . . . ?
C47 C48 C49 C50 178.7(7) . . . . ?
F5 C49 C50 C51 179.0(7) . . . . ?
C48 C49 C50 C51 -0.6(12) . . . . ?
C49 C50 C51 F6 179.2(7) . . . . ?
C49 C50 C51 C52 0.6(13) . . . . ?
F6 C51 C52 C53 -179.7(7) . . . . ?
C50 C51 C52 C53 -1.1(12) . . . . ?
C51 C52 C53 C48 1.5(10) . . . . ?
C51 C52 C53 Ir2 -175.1(6) . . . . ?
C49 C48 C53 C52 -1.5(10) . . . . ?
C47 C48 C53 C52 -179.4(6) . . . . ?
C49 C48 C53 Ir2 175.5(5) . . . . ?
C47 C48 C53 Ir2 -2.4(8) . . . . ?
C58 N8 C54 C55 -0.3(10) . . . . ?
Ir2 N8 C54 C55 -176.5(5) . . . . ?
N8 C54 C55 C56 0.9(11) . . . . ?
C54 C55 C56 C57 -1.4(11) . . . . ?
C55 C56 C57 C58 1.2(11) . . . . ?
C54 N8 C58 C57 0.0(9) . . . . ?
Ir2 N8 C58 C57 176.5(5) . . . . ?
C54 N8 C58 C59 -179.5(5) . . . . ?
Ir2 N8 C58 C59 -3.0(7) . . . . ?
C56 C57 C58 N8 -0.5(10) . . . . ?
C56 C57 C58 C59 178.9(6) . . . . ?
N8 C58 C59 C60 -177.4(6) . . . . ?
C57 C58 C59 C60 3.1(11) . . . . ?
N8 C58 C59 C64 2.4(8) . . . . ?
C57 C58 C59 C64 -177.0(6) . . . . ?
C64 C59 C60 F7 -178.5(5) . . . . ?
C58 C59 C60 F7 1.3(10) . . . . ?
C64 C59 C60 C61 0.4(10) . . . . ?
C58 C59 C60 C61 -179.8(7) . . . . ?
F7 C60 C61 C62 178.8(6) . . . . ?
C59 C60 C61 C62 -0.2(11) . . . . ?
C60 C61 C62 F8 -179.0(6) . . . . ?
C60 C61 C62 C63 0.0(12) . . . . ?
C61 C62 C63 C64 0.0(11) . . . . ?
F8 C62 C63 C64 178.9(6) . . . . ?
C62 C63 C64 C59 0.3(9) . . . . ?
C62 C63 C64 Ir2 -179.2(5) . . . . ?
C60 C59 C64 C63 -0.5(9) . . . . ?
C58 C59 C64 C63 179.7(6) . . . . ?
C60 C59 C64 Ir2 179.1(5) . . . . ?
C58 C59 C64 Ir2 -0.8(7) . . . . ?
C68 C69 O70 C71 118(2) . . . . ?
C69 O70 C71 C72 -125(3) . . . . ?
C68B C69B O70B C71B -179(2) . . . . ?
C69B O70B C71B C72B -171(2) . . . . ?
